data_7207119
loop_
_publ_author_name
'Liu, Chun-Sen'
'Guo, Wei'
'Carolina Sa\~nudo, E.'
'Chen, Min'
'Hu, Min'
'Du, Miao'
'Fang, Shao-Ming'

_publ_section_title
;
 In situ syntheses, crystal structures and magnetic properties of CuII and
 MnII coordination assemblies based on a novel heteroalicyclic
 dicarboxylate tecton and N-donor co-ligands
;
_journal_issue 1
_journal_name_full CrystEngComm
_journal_page_first 160
_journal_paper_doi 10.1039/c1ce06015e
_journal_volume 14
_journal_year 2012
_chemical_formula_sum 'C18 H12 Cu N2 O4 S2'
_chemical_formula_weight 447.96
_chemical_name_systematic
;
?
;
_space_group_IT_number 14
_symmetry_cell_setting monoclinic
_symmetry_space_group_name_Hall '-P 2ybc'
_symmetry_space_group_name_H-M 'P 1 21/c 1'
_atom_sites_solution_hydrogens geom
_atom_sites_solution_primary direct
_atom_sites_solution_secondary difmap
_audit_creation_method SHELXL-97
_cell_angle_alpha 90.00
_cell_angle_beta 95.413(6)
_cell_angle_gamma 90.00
_cell_formula_units_Z 4
_cell_length_a 7.9092(5)
_cell_length_b 11.2366(6)
_cell_length_c 19.2416(10)
_cell_measurement_reflns_used 3230
_cell_measurement_temperature 294(2)
_cell_measurement_theta_max 26.3139
_cell_measurement_theta_min 3.1508
_cell_volume 1702.42(17)
_computing_cell_refinement 'SAINT (Bruker, 2007)'
_computing_data_collection 'SMART (Bruker, 2007)'
_computing_data_reduction SAINT
_computing_molecular_graphics 'SHELXTL (Sheldrick, 2008)'
_computing_publication_material 'SHELXTL and PLATON (Spek, 2009)'
_computing_structure_refinement 'SHELXL97 (Sheldrick, 2008)'
_computing_structure_solution 'SHELXS97 (Sheldrick, 2008)'
_diffrn_ambient_temperature 294(2)
_diffrn_measured_fraction_theta_full 0.998
_diffrn_measured_fraction_theta_max 0.998
_diffrn_measurement_device_type 'Bruker SMART CCD area-detector'
_diffrn_measurement_method '\f and \w scans'
_diffrn_radiation_monochromator graphite
_diffrn_radiation_source 'fine-focus sealed tube'
_diffrn_radiation_type MoK\a
_diffrn_radiation_wavelength 0.71073
_diffrn_reflns_av_R_equivalents 0.0264
_diffrn_reflns_av_sigmaI/netI 0.0523
_diffrn_reflns_limit_h_max 9
_diffrn_reflns_limit_h_min -8
_diffrn_reflns_limit_k_max 13
_diffrn_reflns_limit_k_min -13
_diffrn_reflns_limit_l_max 22
_diffrn_reflns_limit_l_min -22
_diffrn_reflns_number 7289
_diffrn_reflns_theta_full 25.50
_diffrn_reflns_theta_max 25.00
_diffrn_reflns_theta_min 3.16
_diffrn_standards_number 0
_exptl_absorpt_coefficient_mu 1.557
_exptl_absorpt_correction_T_max 0.7063
_exptl_absorpt_correction_T_min 0.6117
_exptl_absorpt_correction_type multi-scan
_exptl_absorpt_process_details '(SADABS; Sheldrick, 1996)'
_exptl_crystal_colour BLUE
_exptl_crystal_density_diffrn 1.748
_exptl_crystal_density_method 'not measured'
_exptl_crystal_description BLOCK
_exptl_crystal_F_000 908
_exptl_crystal_size_max 0.35
_exptl_crystal_size_mid 0.28
_exptl_crystal_size_min 0.24
_refine_diff_density_max 0.323
_refine_diff_density_min -0.384
_refine_diff_density_rms 0.058
_refine_ls_extinction_method none
_refine_ls_goodness_of_fit_ref 0.994
_refine_ls_hydrogen_treatment constr
_refine_ls_matrix_type full
_refine_ls_number_parameters 251
_refine_ls_number_reflns 3173
_refine_ls_number_restraints 13
_refine_ls_restrained_S_all 1.007
_refine_ls_R_factor_all 0.0547
_refine_ls_R_factor_gt 0.0303
_refine_ls_shift/su_max 0.001
_refine_ls_shift/su_mean 0.000
_refine_ls_structure_factor_coef Fsqd
_refine_ls_weighting_details 'calc w=1/[\s^2^(Fo^2^)+(0.0212P)^2^+0.0000P] where P=(Fo^2^+2Fc^2^)/3'
_refine_ls_weighting_scheme calc
_refine_ls_wR_factor_gt 0.0532
_refine_ls_wR_factor_ref 0.0553
_reflns_number_gt 2077
_reflns_number_total 3001
_reflns_threshold_expression I>2\s(I)
_cod_data_source_file c1ce06015e.txt
_cod_data_source_block 1
_cod_depositor_comments
;
The following automatic conversions were performed:

'_symmetry_cell_setting' value 'Monoclinic' changed to 'monoclinic'
according to /home/saulius/struct/CIF-dictionaries/cif_core.dic
dictionary named 'cif_core.dic' version 2.4.1 from
2010-06-29.

'_exptl_absorpt_correction_type' value 'MULTI-SCAN'
changed to 'multi-scan' according to
/home/saulius/struct/CIF-dictionaries/cif_core.dic dictionary named
'cif_core.dic' version 2.4.1 from 2010-06-29.

Automatic conversion script
Id: cif_fix_values 1715 2011-07-08 13:25:40Z adriana 
;
_cod_original_sg_symbol_H-M P2(1)/c
_cod_database_code 7207119

loop_
_symmetry_equiv_pos_as_xyz
'x, y, z'
'-x, y+1/2, -z+1/2'
'-x, -y, -z'
'x, -y-1/2, z-1/2'

loop_
_atom_site_label
_atom_site_type_symbol
_atom_site_fract_x
_atom_site_fract_y
_atom_site_fract_z
_atom_site_U_iso_or_equiv
_atom_site_adp_type
_atom_site_occupancy
_atom_site_symmetry_multiplicity
_atom_site_calc_flag
_atom_site_refinement_flags
_atom_site_disorder_assembly
_atom_site_disorder_group
C5 C 0.4484(7) 0.5082(4) 0.2575(3) 0.0486(15) Uani 0.660(7) 1 d PD A 1
H5A H 0.3321 0.4893 0.2654 0.058 Uiso 0.660(7) 1 calc PR A 1
H5B H 0.5215 0.4774 0.2967 0.058 Uiso 0.660(7) 1 calc PR A 1
C6 C 0.4675(6) 0.6400(4) 0.2551(3) 0.0514(18) Uani 0.660(7) 1 d PD A 1
H6A H 0.4369 0.6733 0.2987 0.062 Uiso 0.660(7) 1 calc PR A 1
H6B H 0.3890 0.6714 0.2179 0.062 Uiso 0.660(7) 1 calc PR A 1
C5' C 0.3994(10) 0.5425(8) 0.2261(6) 0.0486(15) Uani 0.340(7) 1 d PD A 2
H5'1 H 0.3477 0.6015 0.1940 0.058 Uiso 0.340(7) 1 calc PR A 2
H5'2 H 0.3092 0.5049 0.2490 0.058 Uiso 0.340(7) 1 calc PR A 2
C6' C 0.5183(13) 0.6048(9) 0.2806(5) 0.0514(18) Uani 0.340(7) 1 d PD A 2
H6'1 H 0.5715 0.5462 0.3126 0.062 Uiso 0.340(7) 1 calc PR A 2
H6'2 H 0.4536 0.6587 0.3072 0.062 Uiso 0.340(7) 1 calc PR A 2
Cu1 Cu 1.04878(4) 0.19258(3) 0.155831(15) 0.02838(10) Uani 1 1 d . . .
C1 C 0.8194(4) 0.3607(2) 0.16030(14) 0.0295(6) Uani 1 1 d . . .
C2 C 0.9789(4) 0.5896(2) 0.21143(14) 0.0296(7) Uani 1 1 d . . .
C3 C 0.7901(3) 0.5648(2) 0.20981(11) 0.0236(6) Uani 1 1 d . A .
C4 C 0.7190(3) 0.4633(2) 0.18525(12) 0.0262(6) Uani 1 1 d . A .
C7 C 1.1699(4) 0.3807(2) 0.05974(14) 0.0349(7) Uani 1 1 d . . .
H7A H 1.1274 0.4379 0.0884 0.042 Uiso 1 1 calc R . .
C8 C 1.2497(4) 0.4164(3) 0.00170(13) 0.0419(8) Uani 1 1 d . . .
H8A H 1.2607 0.4970 -0.0078 0.050 Uiso 1 1 calc R . .
C9 C 1.3114(4) 0.3347(3) -0.04092(14) 0.0419(8) Uani 1 1 d . . .
H9A H 1.3661 0.3594 -0.0791 0.050 Uiso 1 1 calc R . .
C10 C 1.2931(3) 0.2126(2) -0.02768(12) 0.0310(7) Uani 1 1 d . . .
C11 C 1.3436(4) 0.1183(3) -0.07079(13) 0.0397(8) Uani 1 1 d . . .
H11A H 1.3948 0.1366 -0.1110 0.048 Uiso 1 1 calc R . .
C12 C 1.3191(4) 0.0032(3) -0.05471(14) 0.0387(8) Uani 1 1 d . . .
H12A H 1.3515 -0.0562 -0.0844 0.046 Uiso 1 1 calc R . .
C13 C 1.2441(3) -0.0291(3) 0.00747(13) 0.0298(7) Uani 1 1 d . . .
C14 C 1.2182(4) -0.1464(3) 0.02913(14) 0.0391(8) Uani 1 1 d . . .
H14A H 1.2503 -0.2100 0.0024 0.047 Uiso 1 1 calc R . .
C15 C 1.1460(4) -0.1667(2) 0.08946(14) 0.0392(7) Uani 1 1 d . . .
H15A H 1.1308 -0.2443 0.1045 0.047 Uiso 1 1 calc R . .
C16 C 1.0949(3) -0.0714(2) 0.12858(14) 0.0341(7) Uani 1 1 d . . .
H16A H 1.0447 -0.0868 0.1694 0.041 Uiso 1 1 calc R . .
C17 C 1.1913(3) 0.0617(2) 0.05022(12) 0.0250(6) Uani 1 1 d . . .
C18 C 1.2140(3) 0.1836(2) 0.03235(12) 0.0253(6) Uani 1 1 d . . .
N1 N 1.1533(3) 0.26547(19) 0.07481(10) 0.0283(6) Uani 1 1 d . . .
N2 N 1.1154(3) 0.04113(18) 0.10959(10) 0.0267(5) Uani 1 1 d . . .
O1 O 0.9669(2) 0.34347(15) 0.19050(9) 0.0322(5) Uani 1 1 d . . .
O2 O 0.7514(3) 0.29592(18) 0.11353(10) 0.0508(6) Uani 1 1 d . . .
O3 O 1.0453(2) 0.58829(16) 0.15606(9) 0.0433(5) Uani 1 1 d . . .
O4 O 1.0575(2) 0.61151(16) 0.27121(9) 0.0360(5) Uani 1 1 d . . .
S1 S 0.68175(9) 0.68784(6) 0.24130(3) 0.03310(18) Uani 1 1 d D . .
S2 S 0.50043(10) 0.43319(7) 0.17788(4) 0.0465(2) Uani 1 1 d D . .

loop_
_atom_site_aniso_label
_atom_site_aniso_U_11
_atom_site_aniso_U_22
_atom_site_aniso_U_33
_atom_site_aniso_U_23
_atom_site_aniso_U_13
_atom_site_aniso_U_12
C5 0.023(3) 0.040(3) 0.085(5) 0.005(3) 0.019(3) 0.009(2)
C6 0.026(3) 0.059(4) 0.071(4) -0.019(3) 0.012(3) 0.002(3)
C5' 0.023(3) 0.040(3) 0.085(5) 0.005(3) 0.019(3) 0.009(2)
C6' 0.026(3) 0.059(4) 0.071(4) -0.019(3) 0.012(3) 0.002(3)
Cu1 0.0324(2) 0.02501(18) 0.02912(17) 0.00308(17) 0.01027(14) 0.00227(18)
C1 0.0367(19) 0.0216(14) 0.0321(16) 0.0004(13) 0.0136(14) -0.0013(14)
C2 0.0413(18) 0.0137(14) 0.0366(16) -0.0024(13) 0.0183(14) -0.0011(13)
C3 0.0300(16) 0.0223(14) 0.0194(13) 0.0003(12) 0.0066(11) 0.0026(13)
C4 0.0272(16) 0.0261(14) 0.0253(14) 0.0048(13) 0.0030(11) 0.0020(13)
C7 0.0425(19) 0.0295(17) 0.0329(15) 0.0017(15) 0.0048(14) -0.0033(16)
C8 0.059(2) 0.0315(18) 0.0358(17) 0.0100(15) 0.0076(15) -0.0057(16)
C9 0.052(2) 0.049(2) 0.0255(15) 0.0092(15) 0.0088(14) -0.0021(17)
C10 0.0330(17) 0.0364(18) 0.0238(14) 0.0049(14) 0.0033(12) 0.0017(15)
C11 0.0397(19) 0.054(2) 0.0265(15) 0.0029(16) 0.0091(13) 0.0057(17)
C12 0.045(2) 0.045(2) 0.0281(15) -0.0082(15) 0.0098(14) 0.0061(17)
C13 0.0255(16) 0.0333(16) 0.0300(15) -0.0042(14) 0.0000(12) -0.0002(14)
C14 0.0426(19) 0.0310(16) 0.0435(17) -0.0126(15) 0.0031(15) 0.0039(15)
C15 0.047(2) 0.0226(17) 0.0483(17) 0.0029(15) 0.0048(15) -0.0028(15)
C16 0.0354(17) 0.0328(16) 0.0341(16) 0.0050(15) 0.0037(13) -0.0049(15)
C17 0.0203(15) 0.0286(15) 0.0260(14) -0.0006(13) 0.0015(11) 0.0002(13)
C18 0.0228(14) 0.0293(15) 0.0234(13) 0.0011(14) 0.0007(11) 0.0021(14)
N1 0.0323(15) 0.0255(12) 0.0276(13) 0.0031(11) 0.0062(10) -0.0006(11)
N2 0.0278(13) 0.0241(12) 0.0287(12) 0.0014(11) 0.0047(10) -0.0024(11)
O1 0.0339(12) 0.0278(10) 0.0362(10) 0.0008(9) 0.0102(9) 0.0056(9)
O2 0.0535(14) 0.0436(13) 0.0547(13) -0.0276(12) 0.0022(11) 0.0013(12)
O3 0.0569(14) 0.0363(12) 0.0413(11) -0.0033(10) 0.0294(10) -0.0101(11)
O4 0.0290(11) 0.0406(12) 0.0399(11) -0.0162(10) 0.0112(9) -0.0049(10)
S1 0.0354(4) 0.0252(4) 0.0399(4) -0.0042(4) 0.0102(3) 0.0039(4)
S2 0.0321(4) 0.0449(5) 0.0617(5) -0.0094(4) -0.0003(4) -0.0055(4)

loop_
_atom_type_symbol
_atom_type_description
_atom_type_scat_dispersion_real
_atom_type_scat_dispersion_imag
_atom_type_scat_source
C C 0.0033 0.0016 'International Tables Vol C Tables 4.2.6.8 and 6.1.1.4'
H H 0.0000 0.0000 'International Tables Vol C Tables 4.2.6.8 and 6.1.1.4'
N N 0.0061 0.0033 'International Tables Vol C Tables 4.2.6.8 and 6.1.1.4'
O O 0.0106 0.0060 'International Tables Vol C Tables 4.2.6.8 and 6.1.1.4'
S S 0.1246 0.1234 'International Tables Vol C Tables 4.2.6.8 and 6.1.1.4'
Cu Cu 0.3201 1.2651 'International Tables Vol C Tables 4.2.6.8 and 6.1.1.4'

loop_
_geom_angle_atom_site_label_1
_geom_angle_atom_site_label_2
_geom_angle_atom_site_label_3
_geom_angle
_geom_angle_site_symmetry_1
_geom_angle_site_symmetry_3
C6 C5 S2 113.7(4) . .
C6 C5 H5A 108.8 . .
S2 C5 H5A 108.8 . .
C6 C5 H5B 108.8 . .
S2 C5 H5B 108.8 . .
H5A C5 H5B 107.7 . .
C5 C6 S1 113.3(4) . .
C5 C6 H6A 108.9 . .
S1 C6 H6A 108.9 . .
C5 C6 H6B 108.9 . .
S1 C6 H6B 108.9 . .
H6A C6 H6B 107.7 . .
C6' C5' S2 113.7(7) . .
C6' C5' H5'1 108.8 . .
S2 C5' H5'1 108.8 . .
C6' C5' H5'2 108.8 . .
S2 C5' H5'2 108.8 . .
H5'1 C5' H5'2 107.7 . .
C5' C6' S1 111.7(7) . .
C5' C6' H6'1 109.3 . .
S1 C6' H6'1 109.3 . .
C5' C6' H6'2 109.3 . .
S1 C6' H6'2 109.3 . .
H6'1 C6' H6'2 107.9 . .
O4 Cu1 O1 88.86(7) 2_745 .
O4 Cu1 N1 175.26(8) 2_745 .
O1 Cu1 N1 94.88(8) . .
O4 Cu1 N2 94.16(8) 2_745 .
O1 Cu1 N2 173.18(8) . .
N1 Cu1 N2 81.81(8) . .
O4 Cu1 S1 80.20(6) 2_745 2_745
O1 Cu1 S1 91.73(6) . 2_745
N1 Cu1 S1 102.56(6) . 2_745
N2 Cu1 S1 94.80(6) . 2_745
O2 C1 O1 124.1(3) . .
O2 C1 C4 118.4(3) . .
O1 C1 C4 117.5(2) . .
O3 C2 O4 124.7(3) . .
O3 C2 C3 118.7(2) . .
O4 C2 C3 116.6(2) . .
C4 C3 C2 123.0(2) . .
C4 C3 S1 126.0(2) . .
C2 C3 S1 110.96(17) . .
C3 C4 C1 123.3(2) . .
C3 C4 S2 124.8(2) . .
C1 C4 S2 111.84(19) . .
N1 C7 C8 120.9(3) . .
N1 C7 H7A 119.5 . .
C8 C7 H7A 119.5 . .
C9 C8 C7 120.5(3) . .
C9 C8 H8A 119.7 . .
C7 C8 H8A 119.7 . .
C8 C9 C10 120.2(3) . .
C8 C9 H9A 119.9 . .
C10 C9 H9A 119.9 . .
C18 C10 C9 116.0(2) . .
C18 C10 C11 118.5(2) . .
C9 C10 C11 125.5(2) . .
C12 C11 C10 121.7(3) . .
C12 C11 H11A 119.1 . .
C10 C11 H11A 119.1 . .
C11 C12 C13 120.9(3) . .
C11 C12 H12A 119.5 . .
C13 C12 H12A 119.5 . .
C17 C13 C14 116.8(2) . .
C17 C13 C12 118.5(3) . .
C14 C13 C12 124.7(3) . .
C15 C14 C13 119.7(3) . .
C15 C14 H14A 120.2 . .
C13 C14 H14A 120.2 . .
C14 C15 C16 120.0(3) . .
C14 C15 H15A 120.0 . .
C16 C15 H15A 120.0 . .
N2 C16 C15 122.3(2) . .
N2 C16 H16A 118.9 . .
C15 C16 H16A 118.9 . .
N2 C17 C13 123.4(2) . .
N2 C17 C18 116.1(2) . .
C13 C17 C18 120.4(2) . .
N1 C18 C10 123.5(2) . .
N1 C18 C17 116.7(2) . .
C10 C18 C17 119.8(2) . .
C7 N1 C18 118.8(2) . .
C7 N1 Cu1 128.33(18) . .
C18 N1 Cu1 112.86(16) . .
C16 N2 C17 117.8(2) . .
C16 N2 Cu1 129.66(18) . .
C17 N2 Cu1 112.50(16) . .
C1 O1 Cu1 107.23(16) . .
C2 O4 Cu1 122.45(16) . 2_755
C3 S1 C6' 97.3(3) . .
C3 S1 C6 107.91(15) . .
C3 S1 Cu1 83.95(8) . 2_755
C6' S1 Cu1 104.0(4) . 2_755
C6 S1 Cu1 124.4(2) . 2_755
C4 S2 C5' 108.3(2) . .
C4 S2 C5 98.12(19) . .

loop_
_geom_bond_atom_site_label_1
_geom_bond_atom_site_label_2
_geom_bond_distance
_geom_bond_site_symmetry_2
C5 C6 1.490(5) .
C5 S2 1.828(4) .
C5 H5A 0.9700 .
C5 H5B 0.9700 .
C6 S1 1.821(4) .
C6 H6A 0.9700 .
C6 H6B 0.9700 .
C5' C6' 1.512(14) .
C5' S2 1.774(7) .
C5' H5'1 0.9700 .
C5' H5'2 0.9700 .
C6' S1 1.816(7) .
C6' H6'1 0.9700 .
C6' H6'2 0.9700 .
Cu1 O4 1.9313(17) 2_745
Cu1 O1 1.9547(17) .
Cu1 N1 2.007(2) .
Cu1 N2 2.013(2) .
Cu1 S1 2.7690(8) 2_745
C1 O2 1.240(3) .
C1 O1 1.268(3) .
C1 C4 1.504(4) .
C2 O3 1.232(3) .
C2 O4 1.279(3) .
C2 C3 1.517(4) .
C3 C4 1.337(3) .
C3 S1 1.764(2) .
C4 S2 1.754(3) .
C7 N1 1.336(3) .
C7 C8 1.393(3) .
C7 H7A 0.9300 .
C8 C9 1.352(4) .
C8 H8A 0.9300 .
C9 C10 1.405(4) .
C9 H9A 0.9300 .
C10 C18 1.403(3) .
C10 C11 1.426(4) .
C11 C12 1.348(4) .
C11 H11A 0.9300 .
C12 C13 1.431(4) .
C12 H12A 0.9300 .
C13 C17 1.398(3) .
C13 C14 1.404(4) .
C14 C15 1.360(4) .
C14 H14A 0.9300 .
C15 C16 1.391(4) .
C15 H15A 0.9300 .
C16 N2 1.330(3) .
C16 H16A 0.9300 .
C17 N2 1.359(3) .
C17 C18 1.428(3) .
C18 N1 1.348(3) .
O4 Cu1 1.9313(17) 2_755
S1 Cu1 2.7690(8) 2_755

loop_
_geom_torsion_atom_site_label_1
_geom_torsion_atom_site_label_2
_geom_torsion_atom_site_label_3
_geom_torsion_atom_site_label_4
_geom_torsion
_geom_torsion_site_symmetry_1
_geom_torsion_site_symmetry_4
S2 C5 C6 S1 -59.1(7) . .
S2 C5' C6' S1 63.2(13) . .
O3 C2 C3 C4 59.1(3) . .
O4 C2 C3 C4 -121.4(3) . .
O3 C2 C3 S1 -118.9(2) . .
O4 C2 C3 S1 60.6(3) . .
C2 C3 C4 C1 3.4(4) . .
S1 C3 C4 C1 -178.88(18) . .
C2 C3 C4 S2 -176.44(19) . .
S1 C3 C4 S2 1.2(3) . .
O2 C1 C4 C3 -149.7(2) . .
O1 C1 C4 C3 32.8(4) . .
O2 C1 C4 S2 30.2(3) . .
O1 C1 C4 S2 -147.29(19) . .
N1 C7 C8 C9 0.4(4) . .
C7 C8 C9 C10 1.0(4) . .
C8 C9 C10 C18 -2.1(4) . .
C8 C9 C10 C11 176.2(3) . .
C18 C10 C11 C12 -0.8(4) . .
C9 C10 C11 C12 -179.0(3) . .
C10 C11 C12 C13 -1.3(4) . .
C11 C12 C13 C17 2.1(4) . .
C11 C12 C13 C14 -178.2(3) . .
C17 C13 C14 C15 -0.5(4) . .
C12 C13 C14 C15 179.8(3) . .
C13 C14 C15 C16 1.4(4) . .
C14 C15 C16 N2 -0.7(4) . .
C14 C13 C17 N2 -1.2(4) . .
C12 C13 C17 N2 178.6(2) . .
C14 C13 C17 C18 179.6(2) . .
C12 C13 C17 C18 -0.7(4) . .
C9 C10 C18 N1 1.9(4) . .
C11 C10 C18 N1 -176.5(2) . .
C9 C10 C18 C17 -179.5(2) . .
C11 C10 C18 C17 2.2(4) . .
N2 C17 C18 N1 -2.0(3) . .
C13 C17 C18 N1 177.3(2) . .
N2 C17 C18 C10 179.3(2) . .
C13 C17 C18 C10 -1.4(4) . .
C8 C7 N1 C18 -0.6(4) . .
C8 C7 N1 Cu1 178.56(19) . .
C10 C18 N1 C7 -0.5(4) . .
C17 C18 N1 C7 -179.3(2) . .
C10 C18 N1 Cu1 -179.87(19) . .
C17 C18 N1 Cu1 1.4(3) . .
O1 Cu1 N1 C7 6.3(2) . .
S1 Cu1 N1 C7 -86.6(2) 2_745 .
O1 Cu1 N1 C18 -174.48(17) . .
N2 Cu1 N1 C18 -0.48(17) . .
S1 Cu1 N1 C18 92.65(16) 2_745 .
C15 C16 N2 C17 -0.9(4) . .
C15 C16 N2 Cu1 178.69(19) . .
C13 C17 N2 C16 1.9(4) . .
C18 C17 N2 C16 -178.8(2) . .
C13 C17 N2 Cu1 -177.8(2) . .
C18 C17 N2 Cu1 1.5(3) . .
O4 Cu1 N2 C16 -2.7(2) 2_745 .
N1 Cu1 N2 C16 179.8(2) . .
S1 Cu1 N2 C16 77.8(2) 2_745 .
O4 Cu1 N2 C17 176.92(17) 2_745 .
N1 Cu1 N2 C17 -0.56(16) . .
S1 Cu1 N2 C17 -102.58(16) 2_745 .
O2 C1 O1 Cu1 -5.3(3) . .
C4 C1 O1 Cu1 171.99(17) . .
O4 Cu1 O1 C1 -87.97(16) 2_745 .
N1 Cu1 O1 C1 89.11(17) . .
S1 Cu1 O1 C1 -168.13(15) 2_745 .
O3 C2 O4 Cu1 146.6(2) . 2_755
C3 C2 O4 Cu1 -32.8(3) . 2_755
C4 C3 S1 C6' 34.9(4) . .
C2 C3 S1 C6' -147.2(4) . .
C4 C3 S1 C6 14.0(3) . .
C2 C3 S1 C6 -168.0(3) . .
C4 C3 S1 Cu1 138.3(2) . 2_755
C2 C3 S1 Cu1 -43.78(16) . 2_755
C5' C6' S1 C3 -67.2(9) . .
C5' C6' S1 C6 52.3(8) . .
C5' C6' S1 Cu1 -152.7(8) . 2_755
C5 C6 S1 C3 16.6(6) . .
C5 C6 S1 C6' -48.5(7) . .
C5 C6 S1 Cu1 -78.4(5) . 2_755
C3 C4 S2 C5' -13.3(5) . .
C1 C4 S2 C5' 166.9(5) . .
C3 C4 S2 C5 -37.0(3) . .
C1 C4 S2 C5 143.2(2) . .
C6' C5' S2 C4 -20.5(10) . .
C6' C5' S2 C5 48.9(8) . .
C6 C5 S2 C4 67.4(5) . .
C6 C5 S2 C5' -48.7(6) . .
